data_9013687
loop_
_publ_author_name
'Galuskina, I. O.'
'Lazic, B.'
'Armbruster, T.'
'Galuskin, E. V.'
'Gazeev, V. M.'
'Zadov, A. E.'
'Pertsev, N. N.'
'Jezak, L.'
'Wrzalik, R.'
'Gurbanov, A. G.'

_publ_section_title
;
 Kumtyubeite Ca5(SiO4)2F2 - A new calcium mineral of the humite group from
 Northern Caucasus, Kabardino-Balkaria, Russia
 Locality: Northern Caucasus, Kabardino-Balkaria, Russia
;
_journal_name_full 'American Mineralogist'
_journal_page_first 1361
_journal_page_last 1370
_journal_paper_doi 10.2138/am.2009.3256
_journal_volume 94
_journal_year 2009
_chemical_formula_sum 'Ca5 F0.606 H1.394 O9.394 Si2'
_chemical_name_mineral Reinhardbraunsite
_space_group_IT_number 14
_symmetry_space_group_name_Hall '-P 2yab'
_symmetry_space_group_name_H-M 'P 1 21/a 1'
_cell_angle_alpha 90
_cell_angle_beta 108.7698
_cell_angle_gamma 90
_cell_length_a 11.4542
_cell_length_b 5.06180
_cell_length_c 8.89170
_cell_formula_units_Z 2
_cell_volume 488.114
_exptl_crystal_density_diffrn 2.856
_cod_original_formula_sum 'Ca5 Si2 O9.394 F.606 H1.394'
_cod_database_code 9013687

loop_
_symmetry_equiv_pos_as_xyz
x,y,z
1/2+x,1/2-y,z
1/2-x,1/2+y,-z
-x,-y,-z

loop_
_atom_site_aniso_label
_atom_site_aniso_U_11
_atom_site_aniso_U_22
_atom_site_aniso_U_33
_atom_site_aniso_U_12
_atom_site_aniso_U_13
_atom_site_aniso_U_23
Ca1 0.00920 0.00780 0.00890 -0.00105 0.00059 -0.00147
Ca2 0.00784 0.00975 0.00901 0.00078 0.00321 -0.00043
Ca3 0.00943 0.00949 0.00827 0.00005 0.00273 0.00118
Si1 0.00690 0.00536 0.00703 0.00015 0.00194 -0.00004
O1 0.00650 0.00900 0.01020 -0.00050 0.00220 -0.00020
O2 0.00890 0.00900 0.00830 -0.00040 0.00150 0.00010
O3 0.01030 0.00900 0.00790 0.00030 0.00330 0.00000
O4 0.00980 0.00720 0.01130 -0.00010 0.00290 -0.00020

loop_
_atom_site_label
_atom_site_fract_x
_atom_site_fract_y
_atom_site_fract_z
_atom_site_occupancy
_atom_site_U_iso_or_equiv
Ca1 0.50000 0.00000 0.50000 1.00000 0.00921
Ca2 0.16976 0.00251 0.31087 1.00000 0.00875
Ca3 0.38090 0.00879 0.07952 1.00000 0.00909
Si1 0.35425 0.57435 0.29833 1.00000 0.00652
O1 0.48447 0.70520 0.29332 1.00000 0.00870
O2 0.24736 0.70420 0.14547 1.00000 0.00900
O3 0.33012 0.70430 0.45581 1.00000 0.00900
O4 0.35324 0.25400 0.29808 1.00000 0.00950
O5 0.05050 0.23250 0.08410 0.69700 0.01240
F5 0.06360 0.28290 0.11630 0.30300 0.01240
H1 0.02400 0.08000 0.02500 0.50000 0.05000
H2 0.09900 0.36000 0.15800 0.19700 0.05000
